data_4506359
loop_
_publ_author_name
'Xiong, Kecai'
'Jiang, Feilong'
'Gai, Yanli'
'He, Zhangzhen'
'Yuan, Daqiang'
'Chen, Lian'
'Su, Kongzhao'
'Hong, Maochun'

_publ_section_title
;
 Self-Assembly of Thiacalix[4]arene-Supported Nickel(II)/Cobalt(II)
 Complexes Sustained by in Situ Generated 5-Methyltetrazolate Ligand
;
_journal_issue 6
_journal_name_full 'Crystal Growth &amp; Design'
_journal_page_first 3335
_journal_paper_doi 10.1021/cg300483c
_journal_volume 12
_journal_year 2012
_chemical_formula_sum 'C198 H171 Co12 N31 O29 S12'
_chemical_formula_weight 4540.70
_chemical_name_systematic
; 
 ? 
;
_space_group_IT_number 15
_symmetry_cell_setting monoclinic
_symmetry_space_group_name_Hall '-C 2yc'
_symmetry_space_group_name_H-M 'C 1 2/c 1'
_atom_sites_solution_hydrogens geom
_atom_sites_solution_primary direct
_atom_sites_solution_secondary difmap
_audit_creation_method SHELXL-97
_cell_angle_alpha 90.00
_cell_angle_beta 98.648(2)
_cell_angle_gamma 90.00
_cell_formula_units_Z 4
_cell_length_a 28.959(4)
_cell_length_b 23.024(3)
_cell_length_c 35.283(5)
_cell_measurement_reflns_used 27187
_cell_measurement_temperature 123(2)
_cell_measurement_theta_max 27.4739
_cell_measurement_theta_min 2.5457
_cell_volume 23258(6)
_computing_cell_refinement 'CrystalClear (Rigaku Inc., 2008)'
_computing_data_collection 'CrystalClear (Rigaku Inc., 2008)'
_computing_data_reduction 'CrystalClear (Rigaku Inc., 2008)'
_computing_structure_refinement 'SHELXL-97 (Sheldrick, 2008)'
_computing_structure_solution 'SHELXS-97 (Sheldrick, 2008)'
_diffrn_ambient_temperature 123(2)
_diffrn_detector_area_resol_mean 28.5714
_diffrn_measured_fraction_theta_full 0.990
_diffrn_measured_fraction_theta_max 0.990
_diffrn_measurement_device_type Saturn724+
_diffrn_measurement_method CCD_Profile_fitting
_diffrn_radiation_monochromator graphite
_diffrn_radiation_source 'fine-focus sealed tube'
_diffrn_radiation_type MoK\a
_diffrn_radiation_wavelength 0.71073
_diffrn_reflns_av_R_equivalents 0.0364
_diffrn_reflns_av_sigmaI/netI 0.0373
_diffrn_reflns_limit_h_max 30
_diffrn_reflns_limit_h_min -37
_diffrn_reflns_limit_k_max 29
_diffrn_reflns_limit_k_min -29
_diffrn_reflns_limit_l_max 45
_diffrn_reflns_limit_l_min -45
_diffrn_reflns_number 89305
_diffrn_reflns_theta_full 27.48
_diffrn_reflns_theta_max 27.48
_diffrn_reflns_theta_min 2.12
_exptl_absorpt_coefficient_mu 1.003
_exptl_absorpt_correction_T_max 0.7268
_exptl_absorpt_correction_T_min 0.6782
_exptl_absorpt_correction_type multi-scan
_exptl_crystal_colour Red
_exptl_crystal_density_diffrn 1.2966
_exptl_crystal_density_method 'not measured'
_exptl_crystal_description Prism
_exptl_crystal_F_000 9002
_exptl_crystal_size_max 0.42
_exptl_crystal_size_mid 0.40
_exptl_crystal_size_min 0.34
_platon_squeeze_details
;


SQUEEZE removed one disordered DMF and one disordered dma 
molecules per formula unit. This valueis calculated based upon 
volume/count_electrons analysis and TG-MS analysis.
See ref: a) Y. F. Bi, X. T. Wang, W. P. Liao, X. F. Wang, X. W. Wang,
 H. J. Zhang and S. Gao, J. Am. Chem. Soc. 2009, 131, 11650; 
b)Y. F. Bi, S. C. Du and W. P. Liao, Chem. Commun., 2011, 47, 4724.
;
_refine_diff_density_max 1.040
_refine_diff_density_min -0.722
_refine_diff_density_rms 0.087
_refine_ls_extinction_method none
_refine_ls_goodness_of_fit_ref 1.057
_refine_ls_hydrogen_treatment constr
_refine_ls_matrix_type full
_refine_ls_number_parameters 1252
_refine_ls_number_reflns 26367
_refine_ls_number_restraints 5
_refine_ls_restrained_S_all 1.057
_refine_ls_R_factor_all 0.0717
_refine_ls_R_factor_gt 0.0605
_refine_ls_shift/su_max 0.023
_refine_ls_shift/su_mean 0.000
_refine_ls_structure_factor_coef Fsqd
_refine_ls_weighting_details 'calc w=1/[\s^2^(Fo^2^)+(0.1118P)^2^+19.6883P] where P=(Fo^2^+2Fc^2^)/3'
_refine_ls_weighting_scheme calc
_refine_ls_wR_factor_gt 0.1777
_refine_ls_wR_factor_ref 0.1879
_reflns_number_gt 21054
_reflns_number_total 26367
_reflns_threshold_expression >2sigma(I)
_cod_data_source_file cg300483c_si_002.cif
_cod_data_source_block complex_2
_cod_depositor_comments
;
The following automatic conversions were performed:

'_exptl_absorpt_correction_type' value 'Multi-scan' changed to
'multi-scan' according to
/home/saulius/struct/CIF-dictionaries/cif_core.dic dictionary named
'cif_core.dic' version 2.4.1 from 2010-06-29.

Automatic conversion script
Id: cif_fix_values 1891 2012-01-12 08:04:46Z andrius 
;
_cod_original_cell_volume 23258(5)
_cod_original_sg_symbol_H-M C2/c
_cod_database_code 4506359

loop_
_symmetry_equiv_pos_as_xyz
'x, y, z'
'-x, y, -z+1/2'
'x+1/2, y+1/2, z'
'-x+1/2, y+1/2, -z+1/2'
'-x, -y, -z'
'x, -y, z-1/2'
'-x+1/2, -y+1/2, -z'
'x+1/2, -y+1/2, z-1/2'

loop_
_atom_site_label
_atom_site_type_symbol
_atom_site_fract_x
_atom_site_fract_y
_atom_site_fract_z
_atom_site_U_iso_or_equiv
_atom_site_adp_type
_atom_site_occupancy
_atom_site_symmetry_multiplicity
_atom_site_calc_flag
_atom_site_refinement_flags
_atom_site_disorder_assembly
_atom_site_disorder_group
Co1 Co 0.021912(17) 0.780220(18) 0.063271(11) 0.04113(12) Uani 1 1 d . . .
Co2 Co 0.126949(17) 0.787953(19) 0.106498(12) 0.04344(12) Uani 1 1 d . . .
Co3 Co 0.097474(16) 0.711073(17) 0.190721(11) 0.03782(11) Uani 1 1 d . A .
Co4 Co -0.024845(15) 0.710791(16) 0.141913(11) 0.03478(11) Uani 1 1 d . . .
Co5 Co -0.039863(15) 0.847209(16) 0.180607(11) 0.03463(11) Uani 1 1 d . . .
Co6 Co 0.081317(15) 0.847494(17) 0.229627(11) 0.03507(11) Uani 1 1 d . . .
S1 S 0.00832(3) 0.72176(4) 0.00289(2) 0.04470(19) Uani 1 1 d . . .
S2 S 0.18771(3) 0.73595(4) 0.07633(3) 0.0533(2) Uani 1 1 d . . .
S3 S 0.13034(3) 0.61488(3) 0.19728(2) 0.04263(18) Uani 1 1 d . . .
S4 S -0.05372(3) 0.61383(3) 0.12634(2) 0.03664(16) Uani 1 1 d . A .
S5 S -0.05840(3) 0.93439(3) 0.14293(2) 0.04245(19) Uani 1 1 d . . .
S6 S 0.12238(3) 0.93713(4) 0.21780(2) 0.04466(19) Uani 1 1 d . A .
O1 O -0.00999(8) 0.70988(9) 0.08591(6) 0.0380(5) Uani 1 1 d . . .
O2 O 0.08422(8) 0.73817(10) 0.06799(6) 0.0443(5) Uani 1 1 d . . .
O3 O 0.13401(8) 0.71689(9) 0.14439(6) 0.0416(5) Uani 1 1 d . . .
O4 O 0.03806(8) 0.66872(9) 0.16303(6) 0.0372(5) Uani 1 1 d . A .
O5 O 0.05885(8) 0.81296(9) 0.11590(6) 0.0392(5) Uani 1 1 d . A .
O6 O 0.07567(8) 0.79743(9) 0.17843(6) 0.0384(5) Uani 1 1 d . A .
O7 O 0.00082(8) 0.79647(9) 0.14868(6) 0.0390(5) Uani 1 1 d . A .
O8 O 0.02379(8) 0.89193(9) 0.19864(6) 0.0372(5) Uani 1 1 d . A .
O9 O 0.07577(8) 0.88682(9) 0.28081(5) 0.0375(5) Uani 1 1 d . . .
O10 O 0.05020(12) 0.84688(12) 0.03472(7) 0.0623(7) Uani 1 1 d . . .
O11 O 0.12355(11) 0.85356(13) 0.06483(8) 0.0636(7) Uani 1 1 d . . .
O12 O -0.1052(4) 0.8199(4) 0.1492(3) 0.053(2) Uani 0.50 1 d P A 2
O13 O -0.0950(6) 0.7373(5) 0.1202(3) 0.062(4) Uani 0.50 1 d P A 2
O14 O -0.08865(18) 1.0652(2) 0.07480(15) 0.1203(15) Uiso 1 1 d . . .
O15 O 0.2594(5) 0.6135(6) 0.0047(4) 0.283(5) Uiso 1 1 d . . .
N1 N -0.04052(13) 0.82767(14) 0.05400(8) 0.0547(8) Uani 1 1 d . . .
N2 N 0.17290(10) 0.84176(12) 0.14285(8) 0.0453(6) Uani 1 1 d . . .
N3 N 0.14690(10) 0.80344(14) 0.24373(8) 0.0490(7) Uani 1 1 d . A .
N4 N 0.15215(11) 0.74903(14) 0.22754(8) 0.0492(7) Uani 1 1 d . . .
N5 N 0.19232(14) 0.72831(18) 0.23911(11) 0.0715(10) Uani 1 1 d . A .
N6 N 0.21648(14) 0.7664(2) 0.26372(12) 0.0813(11) Uani 1 1 d . . .
N7 N 0.06326(10) 0.71731(10) 0.24237(7) 0.0362(5) Uani 1 1 d . . .
N8 N 0.05488(9) 0.77182(11) 0.25264(6) 0.0351(5) Uani 1 1 d . A .
N9 N 0.04142(9) 0.77203(10) 0.28600(7) 0.0338(5) Uani 1 1 d . . .
N10 N 0.04021(10) 0.71724(11) 0.29933(7) 0.0385(6) Uani 1 1 d . . .
N11 N -0.1290(2) 0.7342(3) 0.10905(18) 0.0468(14) Uani 0.50 1 d P A 1
N12 N -0.0884(5) 0.7505(5) 0.1290(3) 0.0289(18) Uani 0.50 1 d P A 1
N13 N -0.0929(3) 0.8031(3) 0.1447(2) 0.0293(15) Uani 0.50 1 d P A 1
N14 N -0.1373(2) 0.8215(3) 0.13506(19) 0.0453(13) Uani 0.50 1 d P A 1
N15 N -0.1233(4) 1.1505(5) 0.0601(3) 0.177(3) Uiso 1 1 d . . .
N16 N 0.2728(5) 0.5331(7) -0.0345(4) 0.227(5) Uiso 1 1 d . . .
N17 N 0.0000 1.1174(5) 0.2500 0.151(4) Uiso 1 2 d S . .
C1 C -0.02411(11) 0.66524(13) 0.06337(8) 0.0368(6) Uani 1 1 d . . .
C2 C -0.04738(11) 0.61720(13) 0.07678(8) 0.0358(6) Uani 1 1 d . A .
C3 C -0.06412(12) 0.57124(14) 0.05312(9) 0.0419(7) Uani 1 1 d . . .
H3 H -0.0802 0.5403 0.0633 0.050 Uiso 1 1 calc R A .
C4 C -0.05781(12) 0.56966(14) 0.01455(9) 0.0433(7) Uani 1 1 d . A .
C5 C -0.03412(12) 0.61603(14) 0.00119(8) 0.0425(7) Uani 1 1 d . . .
H5 H -0.0288 0.6158 -0.0247 0.051 Uiso 1 1 calc R A .
C6 C -0.01794(12) 0.66269(13) 0.02447(9) 0.0407(7) Uani 1 1 d . A .
C7 C 0.09947(13) 0.71787(14) 0.03725(9) 0.0449(8) Uani 1 1 d . . .
C8 C 0.06772(13) 0.70166(16) 0.00476(9) 0.0475(8) Uani 1 1 d . . .
C9 C 0.08368(16) 0.67612(18) -0.02663(10) 0.0585(10) Uani 1 1 d . . .
H9 H 0.0618 0.6646 -0.0481 0.070 Uiso 1 1 calc R . .
C10 C 0.13141(16) 0.66716(19) -0.02707(11) 0.0614(10) Uani 1 1 d . . .
C11 C 0.16297(15) 0.68618(19) 0.00422(11) 0.0591(10) Uani 1 1 d . . .
H11 H 0.1956 0.6819 0.0040 0.071 Uiso 1 1 calc R . .
C12 C 0.14708(14) 0.71144(16) 0.03580(10) 0.0516(9) Uani 1 1 d . . .
C13 C 0.16143(12) 0.67307(15) 0.13715(9) 0.0436(7) Uani 1 1 d . . .
C14 C 0.18947(13) 0.67520(16) 0.10746(10) 0.0493(8) Uani 1 1 d . . .
C15 C 0.21809(14) 0.62904(19) 0.10084(11) 0.0574(10) Uani 1 1 d . . .
H15 H 0.2367 0.6322 0.0809 0.069 Uiso 1 1 calc R . .
C16 C 0.22037(14) 0.57894(19) 0.12215(12) 0.0614(10) Uani 1 1 d . B .
C17 C 0.19283(13) 0.57581(17) 0.15242(11) 0.0534(9) Uani 1 1 d . . .
H17 H 0.1941 0.5421 0.1680 0.064 Uiso 1 1 calc R . .
C18 C 0.16423(12) 0.62196(15) 0.15908(10) 0.0467(7) Uani 1 1 d . . .
C19 C 0.03879(11) 0.61078(13) 0.16074(8) 0.0367(6) Uani 1 1 d . . .
C20 C 0.07913(12) 0.57805(14) 0.17465(9) 0.0412(7) Uani 1 1 d . A .
C21 C 0.08054(14) 0.51777(14) 0.17218(10) 0.0494(8) Uani 1 1 d . . .
H21 H 0.1085 0.4977 0.1819 0.059 Uiso 1 1 calc R A .
C22 C 0.04110(14) 0.48621(15) 0.15554(11) 0.0533(9) Uani 1 1 d . A .
C23 C 0.00017(14) 0.51778(14) 0.14291(10) 0.0476(8) Uani 1 1 d . . .
H23 H -0.0275 0.4975 0.1326 0.057 Uiso 1 1 calc R A .
C24 C -0.00071(12) 0.57806(13) 0.14511(8) 0.0392(7) Uani 1 1 d . A .
C25 C -0.07521(13) 0.52081(14) -0.01118(9) 0.0449(7) Uani 1 1 d . . .
C26 C -0.11758(17) 0.49443(19) -0.00874(12) 0.0659(11) Uani 1 1 d . A .
H26 H -0.1355 0.5069 0.0102 0.079 Uiso 1 1 calc R . .
C27 C -0.13419(17) 0.44994(19) -0.03360(13) 0.0690(12) Uani 1 1 d . . .
H27 H -0.1636 0.4327 -0.0320 0.083 Uiso 1 1 calc R A .
C28 C -0.10817(16) 0.43065(18) -0.06063(11) 0.0622(10) Uani 1 1 d . A .
H28 H -0.1196 0.3999 -0.0774 0.075 Uiso 1 1 calc R . .
C29 C -0.06614(15) 0.45533(17) -0.06342(10) 0.0563(9) Uani 1 1 d . . .
H29 H -0.0483 0.4419 -0.0822 0.068 Uiso 1 1 calc R A .
C30 C -0.04912(14) 0.50078(16) -0.03845(10) 0.0497(8) Uani 1 1 d . A .
H30 H -0.0197 0.5178 -0.0403 0.060 Uiso 1 1 calc R . .
C31 C 0.14765(18) 0.6387(2) -0.06088(12) 0.0735(13) Uani 1 1 d . . .
C32 C 0.12202(19) 0.5939(3) -0.08013(15) 0.0939(19) Uani 1 1 d . . .
H32 H 0.0936 0.5823 -0.0720 0.113 Uiso 1 1 calc R . .
C33 C 0.1367(2) 0.5654(4) -0.11095(18) 0.124(3) Uani 1 1 d . . .
H33 H 0.1192 0.5340 -0.1232 0.149 Uiso 1 1 calc R . .
C34 C 0.1770(2) 0.5833(3) -0.12324(17) 0.121(3) Uani 1 1 d . . .
H34 H 0.1869 0.5650 -0.1448 0.145 Uiso 1 1 calc R . .
C35 C 0.2032(2) 0.6271(3) -0.10494(15) 0.0950(19) Uani 1 1 d . . .
H35 H 0.2313 0.6386 -0.1137 0.114 Uiso 1 1 calc R . .
C36 C 0.18907(18) 0.6557(2) -0.07319(13) 0.0750(13) Uani 1 1 d . . .
H36 H 0.2075 0.6861 -0.0605 0.090 Uiso 1 1 calc R . .
C37 C 0.25042(18) 0.5299(2) 0.11354(14) 0.0782(14) Uani 1 1 d D . .
C38A C 0.2606(3) 0.5268(4) 0.0747(3) 0.109(3) Uiso 0.802(6) 1 d P B 1
C39A C 0.2900(4) 0.4810(5) 0.0651(3) 0.128(3) Uiso 0.802(6) 1 d P B 1
C40A C 0.3103(3) 0.4462(4) 0.0954(2) 0.092(2) Uiso 0.802(6) 1 d P B 1
C41A C 0.3004(3) 0.4488(3) 0.1304(2) 0.0869(19) Uiso 0.802(6) 1 d P B 1
C42A C 0.2714(2) 0.4949(3) 0.13989(19) 0.0775(17) Uiso 0.802(6) 1 d P B 1
C43A C 0.0453(3) 0.4223(3) 0.1491(2) 0.0447(16) Uiso 0.594(10) 1 d P A 1
C44B C 0.0583(5) 0.3863(6) 0.1868(4) 0.074(4) Uiso 0.406(10) 1 d P A 2
C45B C 0.0582(5) 0.3268(6) 0.1831(4) 0.073(3) Uiso 0.406(10) 1 d P A 2
C46A C 0.0496(4) 0.3016(4) 0.1417(3) 0.077(2) Uiso 0.594(10) 1 d P A 1
C47A C 0.0230(3) 0.3328(4) 0.1143(3) 0.072(2) Uiso 0.594(10) 1 d P A 1
C48A C 0.0210(3) 0.3939(3) 0.1181(2) 0.0564(19) Uiso 0.594(10) 1 d P A 1
C49 C -0.0401(2) 0.8859(2) 0.05599(12) 0.0784(15) Uani 1 1 d . . .
H49 H -0.0116 0.9048 0.0657 0.094 Uiso 1 1 calc R . .
C50 C -0.0793(3) 0.9197(3) 0.04447(16) 0.106(2) Uani 1 1 d . . .
H50 H -0.0781 0.9608 0.0468 0.127 Uiso 1 1 calc R . .
C51 C -0.1209(3) 0.8910(4) 0.02922(17) 0.114(3) Uani 1 1 d . . .
H51 H -0.1483 0.9128 0.0205 0.137 Uiso 1 1 calc R . .
C52 C -0.1215(2) 0.8331(3) 0.02710(18) 0.0989(18) Uani 1 1 d . . .
H52 H -0.1492 0.8127 0.0172 0.119 Uiso 1 1 calc R . .
C53 C -0.08045(19) 0.8039(2) 0.03980(14) 0.0767(13) Uani 1 1 d . . .
H53 H -0.0812 0.7627 0.0381 0.092 Uiso 1 1 calc R . .
C54 C 0.20646(14) 0.81885(18) 0.16874(11) 0.0568(9) Uani 1 1 d . . .
H54 H 0.2077 0.7779 0.1718 0.068 Uiso 1 1 calc R . .
C55 C 0.23948(15) 0.8527(2) 0.19132(13) 0.0658(11) Uani 1 1 d . . .
H55 H 0.2628 0.8349 0.2095 0.079 Uiso 1 1 calc R . .
C56 C 0.23828(16) 0.9112(2) 0.18729(13) 0.0683(12) Uani 1 1 d . . .
H56 H 0.2605 0.9349 0.2027 0.082 Uiso 1 1 calc R . .
C57 C 0.20433(17) 0.93573(18) 0.16047(13) 0.0652(11) Uani 1 1 d . . .
H57 H 0.2033 0.9766 0.1566 0.078 Uiso 1 1 calc R . .
C58 C 0.17192(15) 0.89981(17) 0.13939(11) 0.0561(9) Uani 1 1 d . . .
H58 H 0.1479 0.9170 0.1216 0.067 Uiso 1 1 calc R . .
C59 C 0.18739(16) 0.8119(2) 0.26548(13) 0.0676(11) Uani 1 1 d . A .
C60 C 0.19968(19) 0.8637(3) 0.28933(16) 0.0885(16) Uani 1 1 d . . .
H60A H 0.2038 0.8969 0.2728 0.133 Uiso 1 1 calc R A .
H60B H 0.2288 0.8566 0.3067 0.133 Uiso 1 1 calc R . .
H60C H 0.1746 0.8721 0.3043 0.133 Uiso 1 1 calc R . .
C61 C 0.05428(12) 0.68406(14) 0.27172(8) 0.0395(7) Uani 1 1 d . A .
C62 C 0.05875(15) 0.61992(15) 0.27347(10) 0.0520(9) Uani 1 1 d . . .
H62A H 0.0875 0.6094 0.2904 0.078 Uiso 1 1 calc R A .
H62B H 0.0598 0.6046 0.2477 0.078 Uiso 1 1 calc R . .
H62C H 0.0319 0.6034 0.2835 0.078 Uiso 1 1 calc R . .
C63 C -0.1598(3) 0.7778(3) 0.1129(2) 0.0508(17) Uani 0.50 1 d P . .
C64 C -0.2075(4) 0.7800(5) 0.0945(4) 0.104(4) Uani 0.50 1 d P A .
H64A H -0.2240 0.8107 0.1063 0.156 Uiso 0.50 1 calc PR . .
H64B H -0.2226 0.7425 0.0976 0.156 Uiso 0.50 1 calc PR . .
H64C H -0.2084 0.7883 0.0672 0.156 Uiso 0.50 1 calc PR . .
C65 C 0.03274(12) 0.93903(13) 0.17893(8) 0.0397(7) Uani 1 1 d . . .
C66 C -0.00143(13) 0.96499(14) 0.15149(9) 0.0436(7) Uani 1 1 d . A .
C67 C 0.00787(16) 1.01298(15) 0.13003(10) 0.0543(9) Uani 1 1 d . . .
H67 H -0.0163 1.0288 0.1118 0.065 Uiso 1 1 calc R A .
C68 C 0.05184(16) 1.03819(16) 0.13480(11) 0.0573(10) Uani 1 1 d . A .
C69 C 0.08638(15) 1.01405(15) 0.16250(10) 0.0544(9) Uani 1 1 d . . .
H69 H 0.1167 1.0307 0.1666 0.065 Uiso 1 1 calc R A .
C70 C 0.07684(14) 0.96622(14) 0.18399(9) 0.0456(8) Uani 1 1 d . A .
C71 C 0.09075(12) 0.94143(13) 0.28748(8) 0.0399(7) Uani 1 1 d . . .
C72 C 0.11317(13) 0.97218(15) 0.26133(9) 0.0470(8) Uani 1 1 d . A .
C73 C 0.13112(16) 1.02779(16) 0.26914(11) 0.0588(10) Uani 1 1 d . . .
H73 H 0.1470 1.0467 0.2510 0.071 Uiso 1 1 calc R A .
C74 C 0.12607(17) 1.05594(17) 0.30319(11) 0.0627(11) Uani 1 1 d . A .
C75 C 0.10264(15) 1.02632(15) 0.32910(11) 0.0564(10) Uani 1 1 d . . .
H75 H 0.0983 1.0447 0.3524 0.068 Uiso 1 1 calc R A .
C76 C 0.08564(13) 0.97064(14) 0.32144(9) 0.0446(7) Uani 1 1 d . . .
C77 C 0.0621(2) 1.08963(18) 0.11107(13) 0.0722(13) Uani 1 1 d . . .
C80 C 0.0790(3) 1.1837(3) 0.06580(19) 0.106(2) Uani 1 1 d . . .
C83 C 0.1464(2) 1.1152(2) 0.31268(14) 0.0846(17) Uani 1 1 d . . .
C84 C 0.1902(2) 1.1303(2) 0.30128(15) 0.0805(14) Uani 1 1 d . A .
H84 H 0.2064 1.1037 0.2875 0.097 Uiso 1 1 calc R . .
C85 C 0.2087(3) 1.1859(3) 0.31117(18) 0.106(2) Uani 1 1 d . . .
H85 H 0.2371 1.1973 0.3029 0.127 Uiso 1 1 calc R A .
C86 C 0.1870(3) 1.2232(3) 0.3321(2) 0.139(3) Uani 1 1 d . A .
H86 H 0.1973 1.2622 0.3360 0.167 Uiso 1 1 calc R . .
C87 C 0.1517(4) 1.2042(3) 0.3467(3) 0.162(4) Uani 1 1 d . . .
H87 H 0.1387 1.2282 0.3643 0.194 Uiso 1 1 calc R A .
C88 C 0.1319(3) 1.1502(3) 0.3380(2) 0.141(4) Uani 1 1 d . A .
H88 H 0.1069 1.1379 0.3507 0.170 Uiso 1 1 calc R . .
C89 C 0.04511(12) 0.80289(12) 0.14809(8) 0.0363(6) Uani 1 1 d . . .
C90 C 0.0902(2) 0.8677(2) 0.04037(13) 0.0838(16) Uani 1 1 d . . .
H90 H 0.0959 0.8984 0.0237 0.101 Uiso 1 1 calc R . .
C91 C -0.1185(5) 0.7809(5) 0.1292(3) 0.079(3) Uani 0.50 1 d P A 2
H91 H -0.1505 0.7818 0.1182 0.095 Uiso 0.50 1 d PR A 2
C92 C -0.1597(7) 1.1750(8) 0.0441(6) 0.303(9) Uiso 1 1 d . . .
H92A H -0.1523 1.2005 0.0236 0.454 Uiso 1 1 d R . .
H92B H -0.1733 1.1981 0.0630 0.454 Uiso 1 1 d R . .
H92C H -0.1822 1.1454 0.0332 0.454 Uiso 1 1 d R . .
C93 C -0.0864(6) 1.1814(7) 0.0648(5) 0.243(7) Uiso 1 1 d . . .
H93A H -0.0823 1.1991 0.0403 0.365 Uiso 1 1 d R . .
H93B H -0.0594 1.1567 0.0739 0.365 Uiso 1 1 d R . .
H93C H -0.0889 1.2120 0.0837 0.365 Uiso 1 1 d R . .
C94 C -0.1249(4) 1.0907(5) 0.0629(3) 0.152(3) Uiso 1 1 d . . .
H94 H -0.1533 1.0701 0.0557 0.183 Uiso 1 1 calc R . .
C95 C 0.2292(7) 0.5011(8) -0.0333(5) 0.289(8) Uiso 1 1 d . . .
H95A H 0.2336 0.4603 -0.0399 0.434 Uiso 1 1 calc R . .
H95B H 0.2042 0.5180 -0.0518 0.434 Uiso 1 1 calc R . .
H95C H 0.2209 0.5034 -0.0075 0.434 Uiso 1 1 calc R . .
C96 C 0.3042(5) 0.5011(6) -0.0585(4) 0.233(6) Uiso 1 1 d . . .
H96A H 0.2987 0.5158 -0.0849 0.349 Uiso 1 1 calc R . .
H96B H 0.2972 0.4594 -0.0585 0.349 Uiso 1 1 calc R . .
H96C H 0.3370 0.5074 -0.0476 0.349 Uiso 1 1 calc R . .
C97 C 0.2829(5) 0.5848(7) -0.0204(5) 0.217(6) Uiso 1 1 d . . .
H97 H 0.3089 0.6041 -0.0283 0.260 Uiso 1 1 calc R . .
C98 C 0.0000 1.0563(6) 0.2500 0.138(4) Uiso 1 2 d S . .
C99 C 0.0055(8) 1.1409(10) 0.2083(7) 0.179(8) Uiso 0.50 1 d P . .
C78A C 0.0366(4) 1.0960(4) 0.0721(2) 0.070(3) Uani 0.484(9) 1 d P A 1
H78A H 0.0142 1.0677 0.0618 0.083 Uiso 0.484(9) 1 calc PR A 1
C79A C 0.0455(5) 1.1436(4) 0.0506(3) 0.080(3) Uani 0.484(9) 1 d P A 1
H79A H 0.0288 1.1488 0.0255 0.096 Uiso 0.802(6) 1 calc PR B 1
C81A C 0.1016(6) 1.1790(6) 0.1025(4) 0.100(5) Uani 0.484(9) 1 d P A 1
H81A H 0.1225 1.2086 0.1132 0.120 Uiso 0.594(10) 1 calc PR A 1
C82A C 0.0938(5) 1.1297(4) 0.1246(4) 0.085(4) Uani 0.484(9) 1 d P A 1
H82A H 0.1113 1.1250 0.1494 0.102 Uiso 0.48(7) 1 calc PR C 1
C78B C 0.0289(5) 1.1326(4) 0.1027(3) 0.098(4) Uani 0.516(9) 1 d P A 2
H78B H 0.0008 1.1306 0.1135 0.117 Uiso 0.516(9) 1 calc PR A 2
C79B C 0.0358(6) 1.1795(6) 0.0783(5) 0.130(6) Uani 0.516(9) 1 d P A 2
H79B H 0.0119 1.2072 0.0707 0.156 Uiso 0.198(6) 1 calc PR B 2
C81B C 0.1151(6) 1.1461(8) 0.0805(6) 0.141(7) Uani 0.516(9) 1 d P A 2
H81B H 0.1459 1.1539 0.0758 0.169 Uiso 0.406(10) 1 calc PR A 2
C82B C 0.1070(5) 1.0979(6) 0.1017(4) 0.098(4) Uani 0.516(9) 1 d P A 2
H82B H 0.1313 1.0708 0.1097 0.117 Uiso 0.52(7) 1 calc PR C 2
C38B C 0.2869(8) 0.5261(10) 0.1039(4) 0.063(6) Uiso 0.198(6) 1 d PD B 2
C39B C 0.3185(8) 0.4824(11) 0.0955(5) 0.061(5) Uiso 0.198(6) 1 d PD B 2
C42B C 0.2306(9) 0.4689(12) 0.1188(4) 0.086(8) Uiso 0.198(6) 1 d PD B 2
C48B C 0.0017(8) 0.3936(9) 0.1358(7) 0.126(7) Uiso 0.406(10) 1 d P A 2
C47B C 0.0026(7) 0.3300(8) 0.1316(6) 0.108(5) Uiso 0.406(10) 1 d P A 2
C43B C 0.0358(5) 0.4212(6) 0.1586(4) 0.064(4) Uiso 0.406(10) 1 d P A 2
C46B C 0.0309(6) 0.3011(7) 0.1565(5) 0.093(4) Uiso 0.406(10) 1 d P A 2
C44A C 0.0743(3) 0.3885(4) 0.1761(3) 0.069(2) Uiso 0.594(10) 1 d P A 1
C45A C 0.0769(4) 0.3271(4) 0.1721(3) 0.083(3) Uiso 0.594(10) 1 d P A 1
C40B C 0.2958(8) 0.4220(12) 0.1011(5) 0.067(6) Uiso 0.198(6) 1 d PD B 2
C41B C 0.2597(6) 0.4205(8) 0.1111(4) 0.050 Uiso 0.198(6) 1 d PD B 2

loop_
_atom_site_aniso_label
_atom_site_aniso_U_11
_atom_site_aniso_U_22
_atom_site_aniso_U_33
_atom_site_aniso_U_23
_atom_site_aniso_U_13
_atom_site_aniso_U_12
Co1 0.0573(3) 0.0394(2) 0.0304(2) 0.00086(15) 0.01858(18) -0.00221(19)
Co2 0.0533(3) 0.0459(2) 0.0361(2) -0.00519(17) 0.02261(19) -0.0094(2)
Co3 0.0474(3) 0.0374(2) 0.0323(2) -0.00228(15) 0.01800(17) 0.00251(17)
Co4 0.0461(2) 0.0327(2) 0.02923(19) -0.00158(14) 0.01767(17) 0.00287(16)
Co5 0.0469(2) 0.0328(2) 0.02768(18) 0.00036(14) 0.01721(16) 0.00413(16)
Co6 0.0449(2) 0.0360(2) 0.02793(18) -0.00026(14) 0.01717(16) -0.00267(17)
S1 0.0604(5) 0.0476(4) 0.0296(3) -0.0007(3) 0.0180(3) -0.0046(4)
S2 0.0531(5) 0.0651(5) 0.0481(4) -0.0152(4) 0.0288(4) -0.0143(4)
S3 0.0475(5) 0.0424(4) 0.0393(4) -0.0029(3) 0.0107(3) 0.0066(3)
S4 0.0449(4) 0.0353(3) 0.0329(3) -0.0008(3) 0.0161(3) 0.0008(3)
S5 0.0602(5) 0.0390(4) 0.0315(3) 0.0041(3) 0.0177(3) 0.0094(4)
S6 0.0562(5) 0.0468(4) 0.0358(4) 0.0013(3) 0.0223(3) -0.0111(4)
O1 0.0506(13) 0.0357(10) 0.0310(10) -0.0044(8) 0.0172(9) -0.0010(9)
O2 0.0546(14) 0.0514(13) 0.0315(10) -0.0094(9) 0.0215(9) -0.0045(11)
O3 0.0488(13) 0.0422(11) 0.0384(11) -0.0056(9) 0.0216(10) -0.0010(10)
O4 0.0485(13) 0.0316(10) 0.0344(10) -0.0024(8) 0.0158(9) 0.0022(9)
O5 0.0529(13) 0.0387(11) 0.0305(10) -0.0005(8) 0.0210(9) -0.0016(10)
O6 0.0541(13) 0.0358(10) 0.0292(9) -0.0025(8) 0.0186(9) 0.0035(9)
O7 0.0508(13) 0.0358(10) 0.0358(10) -0.0046(8) 0.0237(9) -0.0005(9)
O8 0.0503(13) 0.0327(10) 0.0320(9) 0.0016(8) 0.0168(9) 0.0008(9)
O9 0.0509(13) 0.0356(10) 0.0299(9) -0.0029(8) 0.0191(9) -0.0098(9)
O10 0.088(2) 0.0584(15) 0.0417(13) 0.0101(11) 0.0147(13) -0.0188(15)
O11 0.077(2) 0.0691(17) 0.0486(14) 0.0080(12) 0.0234(14) -0.0248(15)
O12 0.064(7) 0.045(4) 0.055(4) 0.003(3) 0.020(4) 0.009(4)
O13 0.083(8) 0.055(6) 0.053(7) 0.000(4) 0.025(6) 0.008(5)
N1 0.077(2) 0.0547(17) 0.0356(14) 0.0033(12) 0.0189(14) 0.0121(16)
N2 0.0488(16) 0.0478(15) 0.0450(14) -0.0052(12) 0.0254(13) -0.0068(13)
N3 0.0428(16) 0.0624(17) 0.0450(15) 0.0016(13) 0.0166(12) -0.0056(14)
N4 0.0479(17) 0.0621(17) 0.0399(14) -0.0084(13) 0.0141(12) -0.0038(14)
N5 0.065(2) 0.079(2) 0.071(2) -0.0094(19) 0.0123(19) 0.009(2)
N6 0.061(2) 0.101(3) 0.080(3) -0.018(2) 0.0030(19) 0.004(2)
N7 0.0467(15) 0.0359(12) 0.0291(11) -0.0018(9) 0.0154(10) -0.0003(11)
N8 0.0440(14) 0.0369(12) 0.0278(11) -0.0004(9) 0.0165(10) -0.0011(11)
N9 0.0435(14) 0.0323(11) 0.0294(11) 0.0010(9) 0.0177(10) -0.0028(10)
N10 0.0507(16) 0.0337(12) 0.0358(12) 0.0014(9) 0.0213(11) -0.0027(11)
N11 0.037(3) 0.049(3) 0.052(3) -0.016(3) 0.000(3) -0.001(3)
N12 0.032(4) 0.030(4) 0.026(4) 0.003(3) 0.010(3) 0.013(3)
N13 0.033(4) 0.029(4) 0.026(3) 0.000(3) 0.004(3) 0.014(3)
N14 0.042(4) 0.042(3) 0.052(3) -0.005(2) 0.007(3) 0.023(3)
C1 0.0425(17) 0.0378(14) 0.0324(13) -0.0054(11) 0.0128(12) 0.0032(13)
C2 0.0414(16) 0.0374(14) 0.0316(13) -0.0031(11) 0.0155(12) 0.0027(12)
C3 0.0475(18) 0.0397(15) 0.0412(15) -0.0064(12) 0.0151(13) -0.0002(14)
C4 0.0476(18) 0.0447(16) 0.0401(16) -0.0103(13) 0.0149(14) 0.0011(14)
C5 0.0521(19) 0.0478(17) 0.0297(13) -0.0064(12) 0.0134(13) 0.0017(15)
C6 0.0516(19) 0.0396(15) 0.0335(14) 0.0008(12) 0.0149(13) 0.0009(14)
C7 0.057(2) 0.0463(17) 0.0373(15) -0.0062(13) 0.0250(15) -0.0085(15)
C8 0.059(2) 0.0547(19) 0.0348(15) -0.0046(13) 0.0258(15) -0.0104(16)
C9 0.073(3) 0.069(2) 0.0392(17) -0.0105(16) 0.0287(17) -0.013(2)
C10 0.071(3) 0.076(3) 0.0455(19) -0.0147(18) 0.0355(18) -0.018(2)
C11 0.060(2) 0.074(2) 0.052(2) -0.0159(18) 0.0357(18) -0.017(2)
C12 0.059(2) 0.060(2) 0.0417(17) -0.0086(15) 0.0265(16) -0.0132(17)
C13 0.0435(18) 0.0473(17) 0.0429(16) -0.0133(13) 0.0160(14) 0.0007(14)
C14 0.049(2) 0.057(2) 0.0463(17) -0.0128(15) 0.0201(15) -0.0073(16)
C15 0.049(2) 0.071(2) 0.056(2) -0.0215(19) 0.0248(17) -0.0049(19)
C16 0.052(2) 0.068(2) 0.067(2) -0.021(2) 0.0164(19) 0.0088(19)
C17 0.048(2) 0.055(2) 0.057(2) -0.0137(16) 0.0104(16) 0.0097(16)
C18 0.0462(19) 0.0507(18) 0.0453(17) -0.0101(14) 0.0136(14) 0.0016(15)
C19 0.0484(18) 0.0357(14) 0.0296(13) 0.0012(11) 0.0174(12) 0.0007(13)
C20 0.0478(18) 0.0389(15) 0.0393(15) -0.0020(12) 0.0140(13) 0.0037(14)
C21 0.057(2) 0.0387(16) 0.0527(19) 0.0037(14) 0.0090(16) 0.0065(15)
C22 0.066(2) 0.0381(16) 0.056(2) 0.0018(15) 0.0074(17) 0.0029(16)
C23 0.058(2) 0.0373(16) 0.0474(17) -0.0005(13) 0.0080(15) 0.0014(15)
C24 0.0510(19) 0.0354(14) 0.0344(14) 0.0012(11) 0.0173(13) -0.0001(13)
C25 0.054(2) 0.0436(17) 0.0386(15) -0.0095(13) 0.0131(14) -0.0041(15)
C26 0.082(3) 0.069(2) 0.052(2) -0.0169(18) 0.029(2) -0.019(2)
C27 0.074(3) 0.072(3) 0.067(2) -0.025(2) 0.029(2) -0.030(2)
C28 0.079(3) 0.058(2) 0.050(2) -0.0175(17) 0.0114(19) -0.011(2)
C29 0.072(3) 0.056(2) 0.0447(18) -0.0115(15) 0.0212(17) 0.0012(19)
C30 0.056(2) 0.0535(19) 0.0416(17) -0.0091(14) 0.0132(15) -0.0020(16)
C31 0.078(3) 0.099(3) 0.052(2) -0.023(2) 0.038(2) -0.011(3)
C32 0.078(3) 0.136(5) 0.080(3) -0.054(3) 0.052(3) -0.032(3)
C33 0.095(4) 0.186(7) 0.104(4) -0.090(5) 0.061(4) -0.041(4)
C34 0.107(5) 0.185(7) 0.087(4) -0.073(4) 0.065(4) -0.044(5)
C35 0.081(3) 0.141(5) 0.074(3) -0.044(3) 0.048(3) -0.028(3)
C36 0.082(3) 0.093(3) 0.060(2) -0.020(2) 0.044(2) -0.017(3)
C37 0.072(3) 0.091(3) 0.074(3) -0.020(3) 0.019(2) 0.028(3)
C49 0.128(4) 0.061(2) 0.048(2) -0.0027(18) 0.020(2) 0.028(3)
C50 0.181(7) 0.082(4) 0.063(3) 0.010(3) 0.046(4) 0.061(4)
C51 0.141(6) 0.146(6) 0.062(3) 0.020(4) 0.035(4) 0.075(5)
C52 0.095(4) 0.114(5) 0.089(4) 0.012(3) 0.015(3) 0.038(4)
C53 0.083(3) 0.079(3) 0.071(3) 0.016(2) 0.022(3) 0.021(3)
C54 0.057(2) 0.060(2) 0.057(2) -0.0072(17) 0.0217(18) -0.0096(18)
C55 0.050(2) 0.084(3) 0.068(3) -0.011(2) 0.0227(19) -0.014(2)
C56 0.062(3) 0.081(3) 0.070(3) -0.028(2) 0.036(2) -0.026(2)
C57 0.080(3) 0.054(2) 0.072(3) -0.0146(19) 0.043(2) -0.016(2)
C58 0.068(3) 0.0508(19) 0.056(2) -0.0038(16) 0.0297(18) -0.0109(18)
C59 0.056(2) 0.086(3) 0.064(2) -0.011(2) 0.0174(19) -0.007(2)
C60 0.077(3) 0.101(4) 0.084(3) -0.027(3) 0.000(3) -0.022(3)
C61 0.0508(19) 0.0376(15) 0.0341(14) -0.0009(11) 0.0196(13) -0.0003(13)
C62 0.077(3) 0.0391(17) 0.0460(18) -0.0036(13) 0.0297(18) 0.0002(16)
C63 0.048(4) 0.054(4) 0.047(4) -0.015(3) -0.004(3) 0.013(3)
C64 0.057(6) 0.106(9) 0.138(11) -0.024(8) -0.018(6) 0.029(6)
C65 0.058(2) 0.0346(14) 0.0310(13) 0.0027(11) 0.0216(13) 0.0001(14)
C66 0.062(2) 0.0390(15) 0.0344(14) 0.0025(12) 0.0217(14) 0.0035(15)
C67 0.080(3) 0.0446(18) 0.0428(17) 0.0109(14) 0.0222(17) 0.0021(18)
C68 0.083(3) 0.0443(18) 0.0507(19) 0.0125(15) 0.0288(19) 0.0014(19)
C69 0.075(3) 0.0451(18) 0.0489(18) 0.0057(15) 0.0285(18) -0.0071(17)
C70 0.068(2) 0.0379(15) 0.0350(15) 0.0015(12) 0.0222(15) -0.0026(15)
C71 0.0500(18) 0.0372(15) 0.0348(14) -0.0015(11) 0.0142(13) -0.0100(13)
C72 0.062(2) 0.0449(17) 0.0376(15) -0.0044(13) 0.0204(15) -0.0128(16)
C73 0.083(3) 0.0490(19) 0.0501(19) -0.0002(15) 0.0293(19) -0.0259(19)
C74 0.091(3) 0.050(2) 0.052(2) -0.0086(16) 0.027(2) -0.029(2)
C75 0.081(3) 0.0432(18) 0.0492(19) -0.0122(15) 0.0244(18) -0.0215(18)
C76 0.060(2) 0.0406(16) 0.0369(15) -0.0002(12) 0.0204(14) -0.0154(15)
C77 0.108(4) 0.051(2) 0.062(2) 0.0174(19) 0.030(2) -0.002(2)
C80 0.154(6) 0.070(3) 0.099(4) 0.038(3) 0.033(4) -0.011(4)
C83 0.133(5) 0.058(2) 0.073(3) -0.014(2) 0.046(3) -0.046(3)
C84 0.095(4) 0.068(3) 0.078(3) 0.001(2) 0.011(3) -0.024(3)
C85 0.130(5) 0.097(4) 0.089(4) 0.003(3) 0.009(4) -0.056(4)
C86 0.226(10) 0.079(4) 0.131(6) -0.040(4) 0.087(6) -0.072(5)
C87 0.240(10) 0.100(5) 0.170(8) -0.062(5) 0.112(8) -0.108(6)
C88 0.236(9) 0.081(4) 0.131(6) -0.046(4) 0.106(6) -0.084(5)
C89 0.0514(19) 0.0318(13) 0.0302(13) -0.0042(10) 0.0202(12) -0.0015(13)
C90 0.115(4) 0.086(3) 0.050(2) 0.022(2) 0.011(3) -0.042(3)
C91 0.097(9) 0.092(8) 0.054(6) 0.012(5) 0.026(6) -0.001(9)
C78A 0.108(8) 0.051(5) 0.053(5) 0.021(4) 0.020(5) -0.002(5)
C79A 0.130(10) 0.069(6) 0.044(4) 0.020(4) 0.025(5) -0.006(6)
C81A 0.130(12) 0.062(7) 0.105(10) 0.030(7) 0.005(8) -0.032(7)
C82A 0.121(10) 0.056(5) 0.073(7) 0.021(5) 0.001(7) -0.023(6)
C78B 0.150(11) 0.050(5) 0.101(8) 0.034(5) 0.045(8) 0.006(6)
C79B 0.168(14) 0.092(9) 0.137(13) 0.074(9) 0.043(11) -0.007(9)
C81B 0.139(13) 0.139(14) 0.154(16) 0.097(13) 0.050(12) -0.005(11)
C82B 0.102(9) 0.101(9) 0.098(8) 0.047(8) 0.041(7) -0.017(7)

loop_
_atom_type_symbol
_atom_type_description
_atom_type_scat_dispersion_real
_atom_type_scat_dispersion_imag
_atom_type_scat_source
C C 0.0033 0.0016 'International Tables Vol C Tables 4.2.6.8 and 6.1.1.4'
H H 0.0000 0.0000 'International Tables Vol C Tables 4.2.6.8 and 6.1.1.4'
N N 0.0061 0.0033 'International Tables Vol C Tables 4.2.6.8 and 6.1.1.4'
O O 0.0106 0.0060 'International Tables Vol C Tables 4.2.6.8 and 6.1.1.4'
S S 0.1246 0.1234 'International Tables Vol C Tables 4.2.6.8 and 6.1.1.4'
Co Co 0.3494 0.9721 'International Tables Vol C Tables 4.2.6.8 and 6.1.1.4'

loop_
_geom_angle_atom_site_label_1
_geom_angle_atom_site_label_2
_geom_angle_atom_site_label_3
_geom_angle
_geom_angle_site_symmetry_1
_geom_angle_site_symmetry_3
O2 Co1 O10 88.95(11) . .
O2 Co1 O1 92.16(9) . .
O10 Co1 O1 173.53(10) . .
O2 Co1 N1 174.65(10) . .
O10 Co1 N1 86.15(13) . .
O1 Co1 N1 92.47(11) . .
O2 Co1 O5 76.97(8) . .
O10 Co1 O5 88.76(10) . .
O1 Co1 O5 97.70(8) . .
N1 Co1 O5 105.03(11) . .
O2 Co1 S1 80.65(6) . .
O10 Co1 S1 90.43(8) . .
O1 Co1 S1 83.47(6) . .
N1 Co1 S1 97.24(9) . .
O5 Co1 S1 157.61(7) . .
O2 Co2 O11 88.75(10) . .
O2 Co2 O3 88.72(9) . .
O11 Co2 O3 173.97(10) . .
O2 Co2 N2 175.95(10) . .
O11 Co2 N2 87.82(11) . .
O3 Co2 N2 94.49(10) . .
O2 Co2 O5 76.87(9) . .
O11 Co2 O5 88.14(10) . .
O3 Co2 O5 96.62(8) . .
N2 Co2 O5 105.16(10) . .
O2 Co2 S2 80.96(7) . .
O11 Co2 S2 90.48(9) . .
O3 Co2 S2 83.71(6) . .
N2 Co2 S2 96.92(8) . .
O5 Co2 S2 157.81(6) . .
O3 Co3 N4 91.96(10) . .
O3 Co3 O4 98.23(9) . .
N4 Co3 O4 169.49(10) . .
O3 Co3 O6 87.12(8) . .
N4 Co3 O6 84.77(11) . .
O4 Co3 O6 98.26(9) . .
O3 Co3 N7 171.65(9) . .
N4 Co3 N7 81.45(11) . .
O4 Co3 N7 88.62(9) . .
O6 Co3 N7 87.18(8) . .
O3 Co3 S3 83.94(6) . .
N4 Co3 S3 94.21(9) . .
O4 Co3 S3 84.35(6) . .
O6 Co3 S3 170.96(6) . .
N7 Co3 S3 101.57(7) . .
N12 Co4 O1 95.7(3) . .
N12 Co4 O4 171.9(3) . .
O1 Co4 O4 92.30(8) . .
N12 Co4 O7 84.1(3) . .
O1 Co4 O7 89.84(8) . .
O4 Co4 O7 96.85(9) . .
N12 Co4 O13 12.1(4) . .
O1 Co4 O13 89.0(3) . .
O4 Co4 O13 168.9(3) . .
O7 Co4 O13 94.2(3) . .
N12 Co4 N10 82.9(3) . 2
O1 Co4 N10 176.68(9) . 2
O4 Co4 N10 89.10(9) . 2
O7 Co4 N10 87.00(9) . 2
O13 Co4 N10 90.2(3) . 2
N12 Co4 S4 95.4(3) . .
O1 Co4 S4 83.62(6) . .
O4 Co4 S4 84.64(6) . .
O7 Co4 S4 173.36(6) . .
O13 Co4 S4 84.6(3) . .
N10 Co4 S4 99.51(7) 2 .
O9 Co5 N9 86.45(8) 2 2
O9 Co5 N13 102.6(2) 2 .
N9 Co5 N13 82.2(2) 2 .
O9 Co5 O7 170.14(8) 2 .
N9 Co5 O7 84.47(8) 2 .
N13 Co5 O7 80.0(2) . .
O9 Co5 O8 95.14(9) 2 .
N9 Co5 O8 108.83(9) 2 .
N13 Co5 O8 159.8(2) . .
O7 Co5 O8 84.19(8) . .
O9 Co5 O12 88.7(2) 2 .
N9 Co5 O12 87.5(2) 2 .
N13 Co5 O12 15.30(18) . .
O7 Co5 O12 94.7(2) . .
O8 Co5 O12 163.4(2) . .
O9 Co5 S5 84.43(6) 2 .
N9 Co5 S5 165.91(8) 2 .
N13 Co5 S5 89.3(2) . .
O7 Co5 S5 105.19(6) . .
O8 Co5 S5 82.73(6) . .
O12 Co5 S5 81.5(2) . .
O9 Co6 N8 86.83(8) . .
O9 Co6 O8 94.70(9) . .
N8 Co6 O8 107.14(9) . .
O9 Co6 O6 169.01(9) . .
N8 Co6 O6 83.89(8) . .
O8 Co6 O6 82.48(8) . .
O9 Co6 N3 100.87(10) . .
N8 Co6 N3 83.13(11) . .
O8 Co6 N3 161.87(9) . .
O6 Co6 N3 83.87(10) . .
O9 Co6 S6 83.23(6) . .
N8 Co6 S6 166.74(7) . .
O8 Co6 S6 82.48(6) . .
O6 Co6 S6 106.81(6) . .
N3 Co6 S6 90.13(9) . .
C8 S1 C6 104.99(16) . .
C8 S1 Co1 94.66(11) . .
C6 S1 Co1 93.97(10) . .
C14 S2 C12 101.48(17) . .
C14 S2 Co2 94.05(12) . .
C12 S2 Co2 94.05(13) . .
C20 S3 C18 102.63(15) . .
C20 S3 Co3 95.97(11) . .
C18 S3 Co3 95.59(12) . .
C24 S4 C2 100.04(14) . .
C24 S4 Co4 95.35(11) . .
C2 S4 Co4 95.69(10) . .
C66 S5 C76 101.06(16) . 2
C66 S5 Co5 96.42(11) . .
C76 S5 Co5 94.92(11) 2 .
C70 S6 C72 102.45(17) . .
C70 S6 Co6 95.86(11) . .
C72 S6 Co6 95.45(11) . .
C1 O1 Co1 119.16(18) . .
C1 O1 Co4 119.17(18) . .
Co1 O1 Co4 121.50(10) . .
C7 O2 Co1 120.3(2) . .
C7 O2 Co2 120.1(2) . .
Co1 O2 Co2 103.21(10) . .
C13 O3 Co3 119.3(2) . .
C13 O3 Co2 118.1(2) . .
Co3 O3 Co2 122.49(11) . .
C19 O4 Co3 118.35(19) . .
C19 O4 Co4 117.39(19) . .
Co3 O4 Co4 124.11(10) . .
C89 O5 Co2 120.5(2) . .
C89 O5 Co1 121.7(2) . .
Co2 O5 Co1 97.11(8) . .
C89 O6 Co3 114.17(18) . .
C89 O6 Co6 127.44(18) . .
Co3 O6 Co6 110.69(9) . .
C89 O7 Co5 125.57(18) . .
C89 O7 Co4 115.98(18) . .
Co5 O7 Co4 111.35(10) . .
C65 O8 Co6 117.6(2) . .
C65 O8 Co5 117.8(2) . .
Co6 O8 Co5 120.09(9) . .
C71 O9 Co5 118.99(17) . 2
C71 O9 Co6 120.25(17) . .
Co5 O9 Co6 120.30(10) 2 .
C90 O10 Co1 129.4(3) . .
C90 O11 Co2 128.8(3) . .
C91 O12 Co5 136.2(11) . .
C91 O13 Co4 130.2(10) . .
C53 N1 C49 116.1(4) . .
C53 N1 Co1 122.2(3) . .
C49 N1 Co1 120.7(4) . .
C54 N2 C58 117.3(3) . .
C54 N2 Co2 120.8(2) . .
C58 N2 Co2 121.8(3) . .
C59 N3 N4 103.2(3) . .
C59 N3 Co6 138.3(3) . .
N4 N3 Co6 118.5(2) . .
N5 N4 N3 111.0(3) . .
N5 N4 Co3 128.2(3) . .
N3 N4 Co3 120.9(2) . .
N4 N5 N6 108.9(4) . .
C59 N6 N5 105.4(4) . .
N8 N7 C61 105.2(2) . .
N8 N7 Co3 114.00(17) . .
C61 N7 Co3 139.7(2) . .
N9 N8 N7 109.9(2) . .
N9 N8 Co6 121.48(18) . .
N7 N8 Co6 125.32(18) . .
N8 N9 N10 109.9(2) . .
N8 N9 Co5 123.27(18) . 2
N10 N9 Co5 124.88(17) . 2
C61 N10 N9 104.6(2) . .
C61 N10 Co4 140.5(2) . 2
N9 N10 Co4 114.41(17) . 2
N12 N11 C63 106.2(7) . .
N12 N11 H91 92.7 . .
C63 N11 H91 13.5 . .
N11 N12 N13 110.0(9) . .
N11 N12 Co4 133.3(7) . .
N13 N12 Co4 116.7(8) . .
N12 N13 N14 108.9(8) . .
N12 N13 Co5 125.3(7) . .
N14 N13 Co5 125.8(6) . .
N13 N14 C63 105.5(6) . .
N13 N14 H91 96.6 . .
C63 N14 H91 8.9 . .
C92 N15 C93 116.1(16) . .
C92 N15 C94 116.4(14) . .
C93 N15 C94 125.8(13) . .
C97 N16 C95 126.4(16) . .
C97 N16 C96 122.2(15) . .
C95 N16 C96 111.1(14) . .
C98 N17 C99 109.8(9) . 2
C98 N17 C99 109.8(9) . .
C99 N17 C99 140.4(19) 2 .
O1 C1 C2 121.7(3) . .
O1 C1 C6 122.9(3) . .
C2 C1 C6 115.4(3) . .
C3 C2 C1 122.4(3) . .
C3 C2 S4 118.5(2) . .
C1 C2 S4 119.1(2) . .
C2 C3 C4 121.3(3) . .
C2 C3 H3 119.4 . .
C4 C3 H3 119.4 . .
C5 C4 C3 116.9(3) . .
C5 C4 C25 120.9(3) . .
C3 C4 C25 122.1(3) . .
C4 C5 C6 122.2(3) . .
C4 C5 H5 118.9 . .
C6 C5 H5 118.9 . .
C5 C6 C1 121.7(3) . .
C5 C6 S1 117.7(2) . .
C1 C6 S1 120.5(2) . .
O2 C7 C12 121.6(3) . .
O2 C7 C8 120.4(3) . .
C12 C7 C8 118.0(3) . .
C9 C8 C7 120.3(4) . .
C9 C8 S1 121.1(3) . .
C7 C8 S1 118.2(2) . .
C8 C9 C10 121.1(4) . .
C8 C9 H9 119.4 . .
C10 C9 H9 119.4 . .
C11 C10 C9 118.4(3) . .
C11 C10 C31 121.4(4) . .
C9 C10 C31 120.1(4) . .
C12 C11 C10 120.5(4) . .
C12 C11 H11 119.7 . .
C10 C11 H11 119.7 . .
C11 C12 C7 121.3(4) . .
C11 C12 S2 120.7(3) . .
C7 C12 S2 118.0(2) . .
O3 C13 C18 121.1(3) . .
O3 C13 C14 122.6(3) . .
C18 C13 C14 116.3(3) . .
C15 C14 C13 121.3(4) . .
C15 C14 S2 117.5(3) . .
C13 C14 S2 121.2(3) . .
C16 C15 C14 122.1(4) . .
C16 C15 H15 118.9 . .
C14 C15 H15 118.9 . .
C15 C16 C17 117.8(3) . .
C15 C16 C37 120.6(4) . .
C17 C16 C37 121.7(4) . .
C18 C17 C16 120.2(4) . .
C18 C17 H17 119.9 . .
C16 C17 H17 119.9 . .
C17 C18 C13 122.3(3) . .
C17 C18 S3 117.8(3) . .
C13 C18 S3 119.9(2) . .
O4 C19 C24 122.5(3) . .
O4 C19 C20 122.0(3) . .
C24 C19 C20 115.5(3) . .
C21 C20 C19 122.7(3) . .
C21 C20 S3 118.1(3) . .
C19 C20 S3 119.2(2) . .
C20 C21 C22 120.8(3) . .
C20 C21 H21 119.6 . .
C22 C21 H21 119.6 . .
C23 C22 C21 117.3(3) . .
C23 C22 C43A 123.0(4) . .
C21 C22 C43A 119.4(4) . .
C23 C22 C43B 116.5(6) . .
C21 C22 C43B 124.5(6) . .
C43A C22 C43B 17.8(6) . .
C24 C23 C22 121.4(3) . .
C24 C23 H23 119.3 . .
C22 C23 H23 119.3 . .
C23 C24 C19 122.3(3) . .
C23 C24 S4 117.6(3) . .
C19 C24 S4 120.1(2) . .
C26 C25 C30 118.5(3) . .
C26 C25 C4 121.1(3) . .
C30 C25 C4 120.3(3) . .
C25 C26 C27 120.7(4) . .
C25 C26 H26 119.6 . .
C27 C26 H26 119.6 . .
C28 C27 C26 120.2(4) . .
C28 C27 H27 119.9 . .
C26 C27 H27 119.9 . .
C29 C28 C27 120.3(4) . .
C29 C28 H28 119.8 . .
C27 C28 H28 119.8 . .
C28 C29 C30 119.9(3) . .
C28 C29 H29 120.1 . .
C30 C29 H29 120.1 . .
C25 C30 C29 120.3(4) . .
C25 C30 H30 119.8 . .
C29 C30 H30 119.8 . .
C32 C31 C36 118.7(4) . .
C32 C31 C10 120.4(4) . .
C36 C31 C10 120.9(4) . .
C31 C32 C33 122.0(5) . .
C31 C32 H32 119.0 . .
C33 C32 H32 119.0 . .
C34 C33 C32 118.8(5) . .
C34 C33 H33 120.6 . .
C32 C33 H33 120.6 . .
C35 C34 C33 120.8(5) . .
C35 C34 H34 119.6 . .
C33 C34 H34 119.6 . .
C34 C35 C36 121.0(5) . .
C34 C35 H35 119.5 . .
C36 C35 H35 119.5 . .
C31 C36 C35 118.8(5) . .
C31 C36 H36 120.6 . .
C35 C36 H36 120.6 . .
C38B C37 C42A 79.4(9) . .
C38B C37 C38A 52.7(6) . .
C42A C37 C38A 120.2(6) . .
C38B C37 C42B 109.9(15) . .
C42A C37 C42B 59.8(7) . .
C38A C37 C42B 101.6(8) . .
C38B C37 C16 134.7(12) . .
C42A C37 C16 123.1(5) . .
C38A C37 C16 116.1(5) . .
C42B C37 C16 115.4(11) . .
C39A C38A C37 118.3(8) . .
C38A C39A C40A 116.2(9) . .
C41A C40A C39A 124.7(8) . .
C40A C41A C42A 118.4(7) . .
C37 C42A C41A 121.3(6) . .
C48A C43A C44A 117.3(7) . .
C48A C43A C22 123.0(6) . .
C44A C43A C22 119.6(6) . .
C43B C44B C45B 121.6(13) . .
C46B C45B C44B 121.4(14) . .
C47A C46A C45A 122.2(9) . .
C46A C47A C48A 119.2(8) . .
C43A C48A C47A 121.8(7) . .
N1 C49 C50 122.9(6) . .
N1 C49 H49 118.5 . .
C50 C49 H49 118.5 . .
C49 C50 C51 117.8(6) . .
C49 C50 H50 121.1 . .
C51 C50 H50 121.1 . .
C52 C51 C50 119.5(6) . .
C52 C51 H51 120.3 . .
C50 C51 H51 120.3 . .
C51 C52 C53 117.7(7) . .
C51 C52 H52 121.2 . .
C53 C52 H52 121.2 . .
N1 C53 C52 126.1(6) . .
N1 C53 H53 117.0 . .
C52 C53 H53 117.0 . .
N2 C54 C55 122.5(4) . .
N2 C54 H54 118.7 . .
C55 C54 H54 118.7 . .
C56 C55 C54 119.6(5) . .
C56 C55 H55 120.2 . .
C54 C55 H55 120.2 . .
C55 C56 C57 119.0(4) . .
C55 C56 H56 120.5 . .
C57 C56 H56 120.5 . .
C56 C57 C58 118.7(4) . .
C56 C57 H57 120.6 . .
C58 C57 H57 120.6 . .
N2 C58 C57 122.9(4) . .
N2 C58 H58 118.5 . .
C57 C58 H58 118.5 . .
N3 C59 N6 111.5(4) . .
N3 C59 C60 124.8(5) . .
N6 C59 C60 123.7(4) . .
C59 C60 H60A 109.5 . .
C59 C60 H60B 109.5 . .
H60A C60 H60B 109.5 . .
C59 C60 H60C 109.5 . .
H60A C60 H60C 109.5 . .
H60B C60 H60C 109.5 . .
N7 C61 N10 110.4(3) . .
N7 C61 C62 125.0(3) . .
N10 C61 C62 124.6(3) . .
C61 C62 H62A 109.5 . .
C61 C62 H62B 109.5 . .
H62A C62 H62B 109.5 . .
C61 C62 H62C 109.5 . .
H62A C62 H62C 109.5 . .
H62B C62 H62C 109.5 . .
N11 C63 N14 109.5(6) . .
N11 C63 C64 125.6(7) . .
N14 C63 C64 124.8(7) . .
N11 C63 H91 76.3 . .
N14 C63 H91 33.4 . .
C64 C63 H91 158.1 . .
C63 C64 H64A 109.5 . .
C63 C64 H64B 109.5 . .
H64A C64 H64B 109.5 . .
C63 C64 H64C 109.5 . .
H64A C64 H64C 109.5 . .
H64B C64 H64C 109.5 . .
O8 C65 C70 122.6(3) . .
O8 C65 C66 122.1(3) . .
C70 C65 C66 115.4(3) . .
C67 C66 C65 122.6(3) . .
C67 C66 S5 118.3(3) . .
C65 C66 S5 119.1(2) . .
C68 C67 C66 121.1(4) . .
C68 C67 H67 119.4 . .
C66 C67 H67 119.4 . .
C67 C68 C69 117.7(3) . .
C67 C68 C77 121.1(4) . .
C69 C68 C77 121.3(4) . .
C70 C69 C68 121.0(4) . .
C70 C69 H69 119.5 . .
C68 C69 H69 119.5 . .
C69 C70 C65 122.3(3) . .
C69 C70 S6 118.6(3) . .
C65 C70 S6 119.1(2) . .
O9 C71 C72 122.0(3) . .
O9 C71 C76 121.9(3) . .
C72 C71 C76 116.1(3) . .
C73 C72 C71 122.1(3) . .
C73 C72 S6 119.0(3) . .
C71 C72 S6 118.8(2) . .
C74 C73 C72 120.9(3) . .
C74 C73 H73 119.5 . .
C72 C73 H73 119.5 . .
C73 C74 C75 117.5(3) . .
C73 C74 C83 121.8(3) . .
C75 C74 C83 120.7(3) . .
C76 C75 C74 121.2(3) . .
C76 C75 H75 119.4 . .
C74 C75 H75 119.4 . .
C75 C76 C71 122.1(3) . .
C75 C76 S5 118.4(2) . 2
C71 C76 S5 119.4(2) . 2
C82A C77 C78B 90.0(8) . .
C82A C77 C82B 51.7(7) . .
C78B C77 C82B 119.5(8) . .
C82A C77 C78A 119.1(6) . .
C78B C77 C78A 59.4(6) . .
C82B C77 C78A 96.8(7) . .
C82A C77 C68 121.8(6) . .
C78B C77 C68 119.6(6) . .
C82B C77 C68 120.4(6) . .
C78A C77 C68 119.1(5) . .
C81A C80 C79B 91.2(11) . .
C81A C80 C79A 121.5(7) . .
C79B C80 C79A 57.8(8) . .
C81A C80 C81B 51.1(9) . .
C79B C80 C81B 120.0(8) . .
C79A C80 C81B 99.9(11) . .
C88 C83 C84 115.3(5) . .
C88 C83 C74 123.5(5) . .
C84 C83 C74 119.5(5) . .
C85 C84 C83 118.1(6) . .
C85 C84 H84 120.9 . .
C83 C84 H84 120.9 . .
C86 C85 C84 121.5(6) . .
C86 C85 H85 119.2 . .
C84 C85 H85 119.2 . .
C87 C86 C85 117.7(6) . .
C87 C86 H86 121.2 . .
C85 C86 H86 121.2 . .
C86 C87 C88 122.9(7) . .
C86 C87 H87 118.5 . .
C88 C87 H87 118.5 . .
C83 C88 C87 122.5(7) . .
C83 C88 H88 118.8 . .
C87 C88 H88 118.8 . .
O5 C89 O6 119.3(3) . .
O5 C89 O7 118.4(3) . .
O6 C89 O7 122.3(3) . .
O11 C90 O10 128.5(4) . .
O11 C90 H90 115.8 . .
O10 C90 H90 115.8 . .
O12 C91 O13 127.7(16) . .
O12 C91 H91 116.1 . .
O13 C91 H91 116.1 . .
N15 C92 H92A 109.7 . .
N15 C92 H92B 109.6 . .
H92A C92 H92B 109.5 . .
N15 C92 H92C 109.1 . .
H92A C92 H92C 109.5 . .
H92B C92 H92C 109.5 . .
N15 C93 H93A 109.1 . .
N15 C93 H93B 109.3 . .
H93A C93 H93B 109.5 . .
N15 C93 H93C 110.0 . .
H93A C93 H93C 109.5 . .
H93B C93 H93C 109.5 . .
O14 C94 N15 117.8(11) . .
O14 C94 H94 121.1 . .
N15 C94 H94 121.1 . .
N16 C95 H95A 109.5 . .
N16 C95 H95B 109.5 . .
H95A C95 H95B 109.5 . .
N16 C95 H95C 109.5 . .
H95A C95 H95C 109.5 . .
H95B C95 H95C 109.5 . .
N16 C96 H96A 109.5 . .
N16 C96 H96B 109.5 . .
H96A C96 H96B 109.5 . .
N16 C96 H96C 109.5 . .
H96A C96 H96C 109.5 . .
H96B C96 H96C 109.5 . .
N16 C97 O15 125.5(16) . .
N16 C97 H97 117.3 . .
O15 C97 H97 117.3 . .
C79A C78A C77 119.0(9) . .
C79A C78A H78A 120.5 . .
C77 C78A H78A 120.5 . .
C78A C79A C80 119.6(9) . .
C78A C79A H79A 120.2 . .
C80 C79A H79A 120.2 . .
C80 C81A C82A 119.5(11) . .
C80 C81A H81A 120.3 . .
C82A C81A H81A 120.3 . .
C77 C82A C81A 121.1(10) . .
C77 C82A H82A 119.5 . .
C81A C82A H82A 119.5 . .
C77 C78B C79B 121.4(12) . .
C77 C78B H78B 119.3 . .
C79B C78B H78B 119.3 . .
C80 C79B C78B 117.5(12) . .
C80 C79B H79B 121.3 . .
C78B C79B H79B 121.3 . .
C82B C81B C80 121.5(14) . .
C82B C81B H81B 119.3 . .
C80 C81B H81B 119.3 . .
C81B C82B C77 118.5(13) . .
C81B C82B H82B 120.8 . .
C77 C82B H82B 120.8 . .
C37 C38B C39B 139(2) . .
C38B C39B C40B 107.8(19) . .
C41B C42B C37 116(2) . .
C43B C48B C47B 120.8(18) . .
C46B C47B C48B 117.5(17) . .
C48B C43B C44B 112.7(15) . .
C48B C43B C22 120.1(13) . .
C44B C43B C22 126.5(11) . .
C45B C46B C47B 121.4(16) . .
C43A C44A C45A 121.0(8) . .
C46A C45A C44A 118.3(9) . .
C41B C40B C39B 119(2) . .
C40B C41B C42B 128(2) . .

loop_
_geom_bond_atom_site_label_1
_geom_bond_atom_site_label_2
_geom_bond_distance
_geom_bond_site_symmetry_2
Co1 O2 2.032(2) .
Co1 O10 2.071(3) .
Co1 O1 2.083(2) .
Co1 N1 2.096(3) .
Co1 O5 2.136(2) .
Co1 S1 2.5006(9) .
Co2 O2 2.046(2) .
Co2 O11 2.100(3) .
Co2 O3 2.103(2) .
Co2 N2 2.107(3) .
Co2 O5 2.128(2) .
Co2 S2 2.4952(10) .
Co3 O3 2.081(2) .
Co3 N4 2.083(3) .
Co3 O4 2.088(2) .
Co3 O6 2.111(2) .
Co3 N7 2.206(2) .
Co3 S3 2.4080(9) .
Co4 N12 2.046(12) .
Co4 O1 2.084(2) .
Co4 O4 2.098(2) .
Co4 O7 2.109(2) .
Co4 O13 2.148(16) .
Co4 N10 2.190(2) 2
Co4 S4 2.4180(9) .
Co5 O9 2.0473(19) 2
Co5 N9 2.098(2) 2
Co5 N13 2.099(9) .
Co5 O7 2.103(2) .
Co5 O8 2.124(2) .
Co5 O12 2.139(11) .
Co5 S5 2.4227(9) .
Co6 O9 2.0479(19) .
Co6 N8 2.114(2) .
Co6 O8 2.114(2) .
Co6 O6 2.128(2) .
Co6 N3 2.145(3) .
Co6 S6 2.4487(9) .
S1 C8 1.773(4) .
S1 C6 1.784(3) .
S2 C14 1.774(4) .
S2 C12 1.801(4) .
S3 C20 1.789(3) .
S3 C18 1.790(4) .
S4 C24 1.780(3) .
S4 C2 1.787(3) .
S5 C66 1.777(4) .
S5 C76 1.788(3) 2
S6 C70 1.771(4) .
S6 C72 1.790(3) .
O1 C1 1.326(3) .
O2 C7 1.317(4) .
O3 C13 1.332(4) .
O4 C19 1.337(3) .
O5 C89 1.280(3) .
O6 C89 1.288(4) .
O7 C89 1.295(4) .
O8 C65 1.335(3) .
O9 C71 1.339(4) .
O9 Co5 2.0474(19) 2
O10 C90 1.241(6) .
O11 C90 1.238(6) .
O12 C91 1.172(14) .
O13 C91 1.279(16) .
O14 C94 1.221(10) .
O15 C97 1.367(16) .
N1 C53 1.309(6) .
N1 C49 1.343(5) .
N2 C54 1.338(5) .
N2 C58 1.342(5) .
N3 C59 1.315(5) .
N3 N4 1.395(4) .
N4 N5 1.267(5) .
N5 N6 1.353(5) .
N6 C59 1.351(6) .
N7 N8 1.339(3) .
N7 C61 1.344(4) .
N8 N9 1.294(3) .
N9 N10 1.349(3) .
N9 Co5 2.098(2) 2
N10 C61 1.348(4) .
N10 Co4 2.190(2) 2
N11 N12 1.329(14) .
N11 C63 1.364(9) .
N12 N13 1.346(12) .
N13 N14 1.349(9) .
N14 C63 1.377(10) .
N14 H91 1.1257 .
N15 C92 1.254(19) .
N15 C93 1.274(15) .
N15 C94 1.382(12) .
N16 C97 1.306(16) .
N16 C95 1.467(17) .
N16 C96 1.524(15) .
N17 C98 1.405(15) .
N17 C99 1.60(2) 2
N17 C99 1.60(2) .
C1 C2 1.413(4) .
C1 C6 1.412(4) .
C2 C3 1.389(4) .
C3 C4 1.401(4) .
C3 H3 0.9500 .
C4 C5 1.389(5) .
C4 C25 1.485(4) .
C5 C6 1.390(4) .
C5 H5 0.9500 .
C7 C12 1.395(5) .
C7 C8 1.408(5) .
C8 C9 1.393(5) .
C9 C10 1.400(6) .
C9 H9 0.9500 .
C10 C11 1.394(6) .
C10 C31 1.497(5) .
C11 C12 1.395(5) .
C11 H11 0.9500 .
C13 C18 1.404(5) .
C13 C14 1.419(5) .
C14 C15 1.389(5) .
C15 C16 1.373(6) .
C15 H15 0.9500 .
C16 C17 1.428(6) .
C16 C37 1.485(6) .
C17 C18 1.389(5) .
C17 H17 0.9500 .
C19 C24 1.411(5) .
C19 C20 1.415(5) .
C20 C21 1.392(4) .
C21 C22 1.406(5) .
C21 H21 0.9500 .
C22 C23 1.405(5) .
C22 C43A 1.498(7) .
C22 C43B 1.509(14) .
C23 C24 1.391(4) .
C23 H23 0.9500 .
C25 C26 1.383(6) .
C25 C30 1.388(5) .
C26 C27 1.387(5) .
C26 H26 0.9500 .
C27 C28 1.375(6) .
C27 H27 0.9500 .
C28 C29 1.360(6) .
C28 H28 0.9500 .
C29 C30 1.409(5) .
C29 H29 0.9500 .
C30 H30 0.9500 .
C31 C32 1.388(7) .
C31 C36 1.392(6) .
C32 C33 1.391(6) .
C32 H32 0.9500 .
C33 C34 1.368(8) .
C33 H33 0.9500 .
C34 C35 1.364(8) .
C34 H34 0.9500 .
C35 C36 1.412(6) .
C35 H35 0.9500 .
C36 H36 0.9500 .
C37 C38B 1.16(2) .
C37 C42A 1.308(8) .
C37 C38A 1.445(10) .
C37 C42B 1.54(3) .
C38A C39A 1.426(13) .
C39A C40A 1.394(12) .
C40A C41A 1.309(10) .
C41A C42A 1.424(9) .
C43A C48A 1.372(9) .
C43A C44A 1.406(11) .
C44B C43B 1.365(18) .
C44B C45B 1.375(18) .
C45B C46B 1.279(19) .
C46A C47A 1.349(12) .
C46A C45A 1.366(13) .
C47A C48A 1.415(10) .
C49 C50 1.386(8) .
C49 H49 0.9500 .
C50 C51 1.408(10) .
C50 H50 0.9500 .
C51 C52 1.337(10) .
C51 H51 0.9500 .
C52 C53 1.381(7) .
C52 H52 0.9500 .
C53 H53 0.9500 .
C54 C55 1.388(6) .
C54 H54 0.9500 .
C55 C56 1.354(7) .
C55 H55 0.9500 .
C56 C57 1.379(7) .
C56 H56 0.9500 .
C57 C58 1.381(6) .
C57 H57 0.9500 .
C58 H58 0.9500 .
C59 C60 1.473(7) .
C60 H60A 0.9800 .
C60 H60B 0.9800 .
C60 H60C 0.9800 .
C61 C62 1.483(5) .
C62 H62A 0.9800 .
C62 H62B 0.9800 .
C62 H62C 0.9800 .
C63 C64 1.435(12) .
C63 H91 0.3177 .
C64 H64A 0.9800 .
C64 H64B 0.9800 .
C64 H64C 0.9800 .
C65 C70 1.409(5) .
C65 C66 1.409(5) .
C66 C67 1.389(4) .
C67 C68 1.386(6) .
C67 H67 0.9500 .
C68 C69 1.404(6) .
C68 C77 1.506(5) .
C69 C70 1.388(4) .
C69 H69 0.9500 .
C71 C72 1.398(4) .
C71 C76 1.401(4) .
C72 C73 1.394(5) .
C73 C74 1.392(5) .
C73 H73 0.9500 .
C74 C75 1.396(5) .
C74 C83 1.503(5) .
C75 C76 1.385(4) .
C75 H75 0.9500 .
C76 S5 1.788(3) 2
C77 C82A 1.339(12) .
C77 C78B 1.379(12) .
C77 C82B 1.402(13) .
C77 C78A 1.466(10) .
C80 C81A 1.366(16) .
C80 C79B 1.388(17) .
C80 C79A 1.387(13) .
C80 C81B 1.396(18) .
C83 C88 1.316(8) .
C83 C84 1.430(7) .
C84 C85 1.411(7) .
C84 H84 0.9500 .
C85 C86 1.349(10) .
C85 H85 0.9500 .
C86 C87 1.288(10) .
C86 H86 0.9500 .
C87 C88 1.385(7) .
C87 H87 0.9500 .
C88 H88 0.9500 .
C90 H90 0.9500 .
C91 H91 0.9500 .
C92 H92A 0.9800 .
C92 H92B 0.9801 .
C92 H92C 0.9800 .
C93 H93A 0.9800 .
C93 H93B 0.9799 .
C93 H93C 0.9803 .
C94 H94 0.9500 .
C95 H95A 0.9800 .
C95 H95B 0.9800 .
C95 H95C 0.9800 .
C96 H96A 0.9800 .
C96 H96B 0.9800 .
C96 H96C 0.9800 .
C97 H97 0.9500 .
C78A C79A 1.379(11) .
C78A H78A 0.9500 .
C79A H79A 0.9500 .
C81A C82A 1.412(14) .
C81A H81A 0.9500 .
C82A H82A 0.9500 .
C78B C79B 1.415(13) .
C78B H78B 0.9500 .
C79B H79B 0.9500 .
C81B C82B 1.378(15) .
C81B H81B 0.9500 .
C82B H82B 0.9500 .
C38B C39B 1.42(3) .
C39B C40B 1.57(3) .
C42B C41B 1.45(3) .
C48B C43B 1.34(2) .
C48B C47B 1.47(3) .
C47B C46B 1.29(2) .
C44A C45A 1.424(13) .
C40B C41B 1.15(3) .

loop_
_platon_squeeze_void_nr
_platon_squeeze_void_average_x
_platon_squeeze_void_average_y
_platon_squeeze_void_average_z
_platon_squeeze_void_volume
_platon_squeeze_void_count_electrons
1 -0.001 0.409 0.249 5868.2 262.6
